data_4025457
loop_
_publ_author_name
'Kristen N. Clary'
'Masood Parvez'
'Thomas G. Back'

_publ_contact_author
;
    Masood Parvez
    Department of Chemistry
    University of Calgary
    2500 University Drive N.W.
    Calgary, Alberta, Canada T2N 1N4  
;
_publ_contact_author_email ' parvez@ucalgary.ca '
_publ_contact_author_fax ' (403)289-9488 '
_publ_contact_author_phone ' (403)220-5348 '
_publ_section_title
;
 Rearrangements and Intramolecular Diels-Alder Reactions of Normal and
 Vinylogous Aza-Morita-Baylis-Hillman Products Leading to Isoindoline
 Derivatives
;
_journal_name_full 'Journal of Organic Chemistry'
_journal_page_first 3751
_journal_page_last 3760
_journal_paper_doi 10.1021/jo1005087
_journal_volume 75
_journal_year 2010
_chemical_formula_moiety 'C22 H22 Cl N O4 S'
_chemical_formula_sum 'C22 H22 Cl N O4 S'
_chemical_formula_weight 431.92
_chemical_name_systematic
;
 ?
;
_space_group_IT_number 61
_symmetry_cell_setting orthorhombic
_symmetry_space_group_name_Hall '-P 2ac 2ab'
_symmetry_space_group_name_H-M 'P b c a'
_atom_sites_solution_hydrogens geom
_atom_sites_solution_primary direct
_atom_sites_solution_secondary difmap
_audit_creation_method SHELXL-97
_cell_angle_alpha 90.00
_cell_angle_beta 90.00
_cell_angle_gamma 90.00
_cell_formula_units_Z 8
_cell_length_a 9.0602(5)
_cell_length_b 15.1638(10)
_cell_length_c 30.002(2)
_cell_measurement_reflns_used 3834
_cell_measurement_temperature 173(2)
_cell_measurement_theta_max 25.35
_cell_measurement_theta_min 1.0
_cell_volume 4121.9(4)
_computing_cell_refinement 'HKL DENZO (Otwinowski & Minor, 1997)'
_computing_data_collection 'COLLECT (Hooft, 1998)'
_computing_data_reduction 'SCALEPACK (Otwinowski & Minor, 1997)'
_computing_molecular_graphics 'ORTEP-3 (Farrugia, 1997)'
_computing_publication_material 'SHELXL-97 (Sheldrick, 2008)'
_computing_structure_refinement 'SHELXL-97 (Sheldrick, 2008)'
_computing_structure_solution 'SIR92 (Altomare et al., 1991)'
_diffrn_ambient_temperature 173(2)
_diffrn_measured_fraction_theta_full 0.979
_diffrn_measured_fraction_theta_max 0.979
_diffrn_measurement_device_type 'Nonius APEX2 CCD'
_diffrn_measurement_method ' \w and \f '
_diffrn_radiation_monochromator graphite
_diffrn_radiation_source 'fine-focus sealed tube'
_diffrn_radiation_type MoK\a
_diffrn_radiation_wavelength 0.71073
_diffrn_reflns_av_R_equivalents 0.0286
_diffrn_reflns_av_sigmaI/netI 0.0305
_diffrn_reflns_limit_h_max 10
_diffrn_reflns_limit_h_min -10
_diffrn_reflns_limit_k_max 18
_diffrn_reflns_limit_k_min -18
_diffrn_reflns_limit_l_max 36
_diffrn_reflns_limit_l_min -35
_diffrn_reflns_number 6565
_diffrn_reflns_theta_full 25.35
_diffrn_reflns_theta_max 25.35
_diffrn_reflns_theta_min 2.63
_diffrn_standards_number 0
_exptl_absorpt_coefficient_mu 0.316
_exptl_absorpt_correction_T_max 0.9813
_exptl_absorpt_correction_T_min 0.9571
_exptl_absorpt_correction_type multi-scan
_exptl_absorpt_process_details 'SORTAV: (Blessing, 1997)'
_exptl_crystal_colour colorless
_exptl_crystal_density_diffrn 1.392
_exptl_crystal_density_method 'not measured'
_exptl_crystal_description block
_exptl_crystal_F_000 1808
_exptl_crystal_size_max 0.14
_exptl_crystal_size_mid 0.12
_exptl_crystal_size_min 0.06
_refine_diff_density_max 0.511
_refine_diff_density_min -0.297
_refine_diff_density_rms 0.053
_refine_ls_extinction_coef 0.0008(2)
_refine_ls_extinction_expression Fc^*^=kFc[1+0.001xFc^2^\l^3^/sin(2\q)]^-1/4^
_refine_ls_extinction_method SHELXL
_refine_ls_goodness_of_fit_ref 1.199
_refine_ls_hydrogen_treatment constr
_refine_ls_matrix_type full
_refine_ls_number_parameters 264
_refine_ls_number_reflns 3697
_refine_ls_number_restraints 0
_refine_ls_restrained_S_all 1.199
_refine_ls_R_factor_all 0.0640
_refine_ls_R_factor_gt 0.0548
_refine_ls_shift/su_max 0.002
_refine_ls_shift/su_mean 0.000
_refine_ls_structure_factor_coef Fsqd
_refine_ls_weighting_details 'calc w=1/[\s^2^(Fo^2^)+(0.0275P)^2^+6.3924P] where P=(Fo^2^+2Fc^2^)/3'
_refine_ls_weighting_scheme calc
_refine_ls_wR_factor_gt 0.1152
_refine_ls_wR_factor_ref 0.1201
_reflns_number_gt 3278
_reflns_number_total 3697
_reflns_threshold_expression >2sigma(I)
_cod_data_source_file jo1005087_si_001.cif
_cod_data_source_block Compound_I
_cod_depositor_comments
;
The following automatic conversions were performed:

'_symmetry_cell_setting' value 'Orthorhombic' changed to
'orthorhombic' according to the built-in table from CIF Core
dictionary named 'cif_core.dic' version 2.4.1 from 2010-06-29.

Automatic conversion script
Id: cif_fix_values 1646 2011-03-28 12:23:43Z adriana 
;
_cod_database_code 4025457

loop_
_symmetry_equiv_pos_as_xyz
'x, y, z'
'-x+1/2, -y, z+1/2'
'x+1/2, -y+1/2, -z'
'-x, y+1/2, -z+1/2'
'-x, -y, -z'
'x-1/2, y, -z-1/2'
'-x-1/2, y-1/2, z'
'x, -y-1/2, z-1/2'

loop_
_atom_site_label
_atom_site_type_symbol
_atom_site_fract_x
_atom_site_fract_y
_atom_site_fract_z
_atom_site_U_iso_or_equiv
_atom_site_adp_type
_atom_site_occupancy
_atom_site_symmetry_multiplicity
_atom_site_calc_flag
_atom_site_refinement_flags
_atom_site_disorder_assembly
_atom_site_disorder_group
Cl1 Cl 0.27707(11) 0.58963(5) 0.53049(3) 0.0467(3) Uani 1 1 d . . .
S1 S 0.38985(8) 0.23751(4) 0.70003(2) 0.02491(19) Uani 1 1 d . . .
O1 O 0.7478(3) 0.09276(14) 0.63689(7) 0.0407(6) Uani 1 1 d . . .
O2 O 0.6057(2) 0.09687(13) 0.57595(7) 0.0379(5) Uani 1 1 d . . .
O3 O 0.4184(2) 0.27481(13) 0.74300(6) 0.0347(5) Uani 1 1 d . . .
O4 O 0.2560(2) 0.25683(13) 0.67667(7) 0.0344(5) Uani 1 1 d . . .
N1 N 0.5237(2) 0.26969(15) 0.66800(7) 0.0230(5) Uani 1 1 d . . .
C1 C 0.7638(3) 0.28121(19) 0.64189(9) 0.0282(6) Uani 1 1 d . . .
H1 H 0.7537 0.3458 0.6360 0.034 Uiso 1 1 calc R . .
C2 C 0.9250(3) 0.2610(2) 0.63768(10) 0.0330(7) Uani 1 1 d . . .
H2 H 0.9854 0.2591 0.6635 0.040 Uiso 1 1 calc R . .
C3 C 0.9832(3) 0.24588(19) 0.59815(10) 0.0334(7) Uani 1 1 d . . .
H3 H 1.0870 0.2379 0.5964 0.040 Uiso 1 1 calc R . .
C4 C 0.8958(4) 0.2403(2) 0.55553(10) 0.0374(7) Uani 1 1 d . . .
H4A H 0.9028 0.1794 0.5439 0.045 Uiso 1 1 calc R . .
H4B H 0.9415 0.2800 0.5333 0.045 Uiso 1 1 calc R . .
C5 C 0.7309(3) 0.26493(19) 0.56014(9) 0.0303(7) Uani 1 1 d . . .
H5A H 0.7191 0.3296 0.5573 0.036 Uiso 1 1 calc R . .
H5B H 0.6736 0.2365 0.5360 0.036 Uiso 1 1 calc R . .
C6 C 0.6718(3) 0.23454(17) 0.60553(9) 0.0234(6) Uani 1 1 d . . .
C7 C 0.5111(3) 0.26074(17) 0.61868(9) 0.0225(6) Uani 1 1 d . . .
H7 H 0.4428 0.2110 0.6115 0.027 Uiso 1 1 calc R . .
C8 C 0.6792(3) 0.2637(2) 0.68426(9) 0.0265(6) Uani 1 1 d . . .
H8A H 0.7013 0.2044 0.6964 0.032 Uiso 1 1 calc R . .
H8B H 0.7002 0.3088 0.7072 0.032 Uiso 1 1 calc R . .
C9 C 0.6830(3) 0.13430(19) 0.60903(9) 0.0286(6) Uani 1 1 d . . .
C10 C 0.5987(4) 0.0010(2) 0.57664(12) 0.0452(9) Uani 1 1 d . . .
H10A H 0.5360 -0.0196 0.5521 0.054 Uiso 1 1 calc R . .
H10B H 0.5571 -0.0187 0.6051 0.054 Uiso 1 1 calc R . .
H10C H 0.6983 -0.0233 0.5731 0.054 Uiso 1 1 calc R . .
C11 C 0.4536(3) 0.34481(17) 0.59745(9) 0.0225(6) Uani 1 1 d . . .
C12 C 0.4910(3) 0.42816(18) 0.61333(9) 0.0274(6) Uani 1 1 d . . .
H12 H 0.5528 0.4334 0.6388 0.033 Uiso 1 1 calc R . .
C13 C 0.4387(3) 0.50371(18) 0.59237(10) 0.0287(7) Uani 1 1 d . . .
H13 H 0.4655 0.5605 0.6031 0.034 Uiso 1 1 calc R . .
C14 C 0.3478(3) 0.49517(18) 0.55594(10) 0.0301(7) Uani 1 1 d . . .
C15 C 0.3081(3) 0.41344(19) 0.53939(10) 0.0320(7) Uani 1 1 d . . .
H15 H 0.2454 0.4087 0.5141 0.038 Uiso 1 1 calc R . .
C16 C 0.3617(3) 0.33855(18) 0.56036(9) 0.0278(6) Uani 1 1 d . . .
H16 H 0.3354 0.2820 0.5493 0.033 Uiso 1 1 calc R . .
C17 C 0.4025(3) 0.12214(18) 0.70541(9) 0.0263(6) Uani 1 1 d . . .
C18 C 0.4873(4) 0.0864(2) 0.73960(11) 0.0405(8) Uani 1 1 d . . .
H18 H 0.5364 0.1236 0.7603 0.049 Uiso 1 1 calc R . .
C19 C 0.4989(5) -0.0046(2) 0.74286(12) 0.0494(9) Uani 1 1 d . . .
H19 H 0.5563 -0.0301 0.7660 0.059 Uiso 1 1 calc R . .
C20 C 0.4270(4) -0.0581(2) 0.71257(12) 0.0432(8) Uani 1 1 d . . .
H20 H 0.4349 -0.1203 0.7152 0.052 Uiso 1 1 calc R . .
C21 C 0.3442(4) -0.0224(2) 0.67870(11) 0.0392(8) Uani 1 1 d . . .
H21 H 0.2957 -0.0599 0.6580 0.047 Uiso 1 1 calc R . .
C22 C 0.3315(4) 0.06821(19) 0.67491(10) 0.0323(7) Uani 1 1 d . . .
H22 H 0.2746 0.0933 0.6515 0.039 Uiso 1 1 calc R . .

loop_
_atom_site_aniso_label
_atom_site_aniso_U_11
_atom_site_aniso_U_22
_atom_site_aniso_U_33
_atom_site_aniso_U_23
_atom_site_aniso_U_13
_atom_site_aniso_U_12
Cl1 0.0629(6) 0.0276(4) 0.0496(5) 0.0106(4) -0.0172(4) 0.0064(4)
S1 0.0244(4) 0.0224(3) 0.0279(4) -0.0004(3) 0.0035(3) 0.0003(3)
O1 0.0477(14) 0.0317(11) 0.0428(12) 0.0078(10) -0.0094(11) 0.0061(11)
O2 0.0422(13) 0.0269(11) 0.0448(12) -0.0094(10) -0.0087(11) 0.0017(10)
O3 0.0404(13) 0.0360(11) 0.0277(11) -0.0081(9) 0.0105(10) -0.0055(10)
O4 0.0245(11) 0.0300(11) 0.0488(12) 0.0029(10) 0.0006(10) 0.0030(9)
N1 0.0223(12) 0.0263(12) 0.0204(11) 0.0022(9) -0.0008(9) -0.0012(10)
C1 0.0291(16) 0.0283(15) 0.0273(14) -0.0033(12) 0.0004(13) -0.0011(12)
C2 0.0245(16) 0.0371(17) 0.0376(17) 0.0000(14) -0.0048(13) 0.0011(14)
C3 0.0254(16) 0.0317(16) 0.0429(18) -0.0022(14) 0.0026(14) -0.0005(13)
C4 0.0362(18) 0.0426(18) 0.0333(16) 0.0027(14) 0.0092(14) 0.0000(15)
C5 0.0349(17) 0.0286(15) 0.0273(14) 0.0042(12) 0.0024(13) 0.0011(13)
C6 0.0257(15) 0.0219(13) 0.0227(13) 0.0005(11) -0.0012(11) 0.0008(11)
C7 0.0245(15) 0.0209(13) 0.0221(13) -0.0008(11) -0.0028(11) -0.0007(12)
C8 0.0224(15) 0.0336(15) 0.0234(14) -0.0012(12) -0.0037(12) -0.0016(12)
C9 0.0266(16) 0.0282(15) 0.0310(15) -0.0006(13) 0.0031(13) 0.0012(13)
C10 0.055(2) 0.0228(15) 0.058(2) -0.0085(15) -0.0053(18) 0.0011(15)
C11 0.0229(15) 0.0212(13) 0.0233(13) 0.0011(11) 0.0017(11) 0.0008(11)
C12 0.0295(16) 0.0258(14) 0.0270(14) -0.0015(11) -0.0035(12) 0.0006(12)
C13 0.0311(17) 0.0220(14) 0.0330(15) 0.0001(12) 0.0006(13) 0.0012(12)
C14 0.0387(18) 0.0228(14) 0.0288(15) 0.0047(12) 0.0015(13) 0.0075(13)
C15 0.0359(18) 0.0317(16) 0.0284(15) 0.0011(13) -0.0079(13) 0.0030(14)
C16 0.0314(17) 0.0244(14) 0.0275(14) -0.0019(11) -0.0035(13) 0.0008(12)
C17 0.0275(16) 0.0237(14) 0.0277(14) 0.0022(11) 0.0011(12) -0.0022(12)
C18 0.050(2) 0.0344(17) 0.0377(18) 0.0030(14) -0.0095(16) -0.0051(16)
C19 0.060(2) 0.0391(18) 0.049(2) 0.0162(16) -0.0170(19) 0.0019(18)
C20 0.051(2) 0.0265(16) 0.053(2) 0.0081(15) -0.0031(17) 0.0004(15)
C21 0.044(2) 0.0284(16) 0.0447(18) 0.0014(14) -0.0053(16) -0.0063(14)
C22 0.0346(18) 0.0283(15) 0.0340(16) 0.0045(13) -0.0058(14) -0.0035(13)

loop_
_atom_type_symbol
_atom_type_description
_atom_type_scat_dispersion_real
_atom_type_scat_dispersion_imag
_atom_type_scat_source
C C 0.0033 0.0016 'International Tables Vol C Tables 4.2.6.8 and 6.1.1.4'
H H 0.0000 0.0000 'International Tables Vol C Tables 4.2.6.8 and 6.1.1.4'
Cl Cl 0.1484 0.1585 'International Tables Vol C Tables 4.2.6.8 and 6.1.1.4'
N N 0.0061 0.0033 'International Tables Vol C Tables 4.2.6.8 and 6.1.1.4'
O O 0.0106 0.0060 'International Tables Vol C Tables 4.2.6.8 and 6.1.1.4'
S S 0.1246 0.1234 'International Tables Vol C Tables 4.2.6.8 and 6.1.1.4'

loop_
_geom_angle_atom_site_label_1
_geom_angle_atom_site_label_2
_geom_angle_atom_site_label_3
_geom_angle
_geom_angle_site_symmetry_1
_geom_angle_site_symmetry_3
_geom_angle_publ_flag
O4 S1 O3 120.87(13) . . ?
O4 S1 N1 106.38(12) . . ?
O3 S1 N1 106.24(12) . . ?
O4 S1 C17 107.66(13) . . ?
O3 S1 C17 107.35(13) . . ?
N1 S1 C17 107.74(13) . . ?
C9 O2 C10 115.8(2) . . ?
C7 N1 C8 113.0(2) . . ?
C7 N1 S1 120.24(18) . . ?
C8 N1 S1 119.54(17) . . ?
C2 C1 C8 122.1(3) . . ?
C2 C1 C6 111.9(2) . . ?
C8 C1 C6 103.9(2) . . ?
C2 C1 H1 106.0 . . ?
C8 C1 H1 106.0 . . ?
C6 C1 H1 106.0 . . ?
C3 C2 C1 120.1(3) . . ?
C3 C2 H2 119.9 . . ?
C1 C2 H2 119.9 . . ?
C2 C3 C4 124.3(3) . . ?
C2 C3 H3 117.9 . . ?
C4 C3 H3 117.9 . . ?
C3 C4 C5 114.8(3) . . ?
C3 C4 H4A 108.6 . . ?
C5 C4 H4A 108.6 . . ?
C3 C4 H4B 108.6 . . ?
C5 C4 H4B 108.6 . . ?
H4A C4 H4B 107.6 . . ?
C6 C5 C4 110.1(2) . . ?
C6 C5 H5A 109.6 . . ?
C4 C5 H5A 109.6 . . ?
C6 C5 H5B 109.6 . . ?
C4 C5 H5B 109.6 . . ?
H5A C5 H5B 108.1 . . ?
C9 C6 C5 109.7(2) . . ?
C9 C6 C1 111.8(2) . . ?
C5 C6 C1 107.5(2) . . ?
C9 C6 C7 107.4(2) . . ?
C5 C6 C7 118.3(2) . . ?
C1 C6 C7 102.0(2) . . ?
N1 C7 C11 111.5(2) . . ?
N1 C7 C6 101.7(2) . . ?
C11 C7 C6 115.4(2) . . ?
N1 C7 H7 109.3 . . ?
C11 C7 H7 109.3 . . ?
C6 C7 H7 109.3 . . ?
N1 C8 C1 101.1(2) . . ?
N1 C8 H8A 111.5 . . ?
C1 C8 H8A 111.5 . . ?
N1 C8 H8B 111.5 . . ?
C1 C8 H8B 111.5 . . ?
H8A C8 H8B 109.4 . . ?
O1 C9 O2 123.3(3) . . ?
O1 C9 C6 127.1(3) . . ?
O2 C9 C6 109.6(2) . . ?
O2 C10 H10A 109.5 . . ?
O2 C10 H10B 109.5 . . ?
H10A C10 H10B 109.5 . . ?
O2 C10 H10C 109.5 . . ?
H10A C10 H10C 109.5 . . ?
H10B C10 H10C 109.5 . . ?
C12 C11 C16 118.7(2) . . ?
C12 C11 C7 122.4(2) . . ?
C16 C11 C7 118.9(2) . . ?
C13 C12 C11 120.7(3) . . ?
C13 C12 H12 119.7 . . ?
C11 C12 H12 119.7 . . ?
C14 C13 C12 119.1(3) . . ?
C14 C13 H13 120.5 . . ?
C12 C13 H13 120.5 . . ?
C13 C14 C15 121.7(3) . . ?
C13 C14 Cl1 119.4(2) . . ?
C15 C14 Cl1 118.9(2) . . ?
C14 C15 C16 118.7(3) . . ?
C14 C15 H15 120.6 . . ?
C16 C15 H15 120.6 . . ?
C15 C16 C11 121.1(3) . . ?
C15 C16 H16 119.5 . . ?
C11 C16 H16 119.5 . . ?
C22 C17 C18 120.9(3) . . ?
C22 C17 S1 119.7(2) . . ?
C18 C17 S1 119.4(2) . . ?
C19 C18 C17 118.8(3) . . ?
C19 C18 H18 120.6 . . ?
C17 C18 H18 120.6 . . ?
C20 C19 C18 120.1(3) . . ?
C20 C19 H19 119.9 . . ?
C18 C19 H19 119.9 . . ?
C21 C20 C19 120.9(3) . . ?
C21 C20 H20 119.6 . . ?
C19 C20 H20 119.6 . . ?
C20 C21 C22 119.7(3) . . ?
C20 C21 H21 120.1 . . ?
C22 C21 H21 120.1 . . ?
C21 C22 C17 119.6(3) . . ?
C21 C22 H22 120.2 . . ?
C17 C22 H22 120.2 . . ?

loop_
_geom_bond_atom_site_label_1
_geom_bond_atom_site_label_2
_geom_bond_distance
_geom_bond_site_symmetry_2
_geom_bond_publ_flag
Cl1 C14 1.745(3) . ?
S1 O4 1.431(2) . ?
S1 O3 1.431(2) . ?
S1 N1 1.622(2) . ?
S1 C17 1.761(3) . ?
O1 C9 1.200(3) . ?
O2 C9 1.341(3) . ?
O2 C10 1.456(4) . ?
N1 C7 1.490(3) . ?
N1 C8 1.493(3) . ?
C1 C2 1.497(4) . ?
C1 C8 1.508(4) . ?
C1 C6 1.544(4) . ?
C1 H1 1.0000 . ?
C2 C3 1.318(4) . ?
C2 H2 0.9500 . ?
C3 C4 1.506(4) . ?
C3 H3 0.9500 . ?
C4 C5 1.545(4) . ?
C4 H4A 0.9900 . ?
C4 H4B 0.9900 . ?
C5 C6 1.534(4) . ?
C5 H5A 0.9900 . ?
C5 H5B 0.9900 . ?
C6 C9 1.527(4) . ?
C6 C7 1.560(4) . ?
C7 C11 1.517(4) . ?
C7 H7 1.0000 . ?
C8 H8A 0.9900 . ?
C8 H8B 0.9900 . ?
C10 H10A 0.9800 . ?
C10 H10B 0.9800 . ?
C10 H10C 0.9800 . ?
C11 C12 1.393(4) . ?
C11 C16 1.393(4) . ?
C12 C13 1.390(4) . ?
C12 H12 0.9500 . ?
C13 C14 1.375(4) . ?
C13 H13 0.9500 . ?
C14 C15 1.382(4) . ?
C15 C16 1.386(4) . ?
C15 H15 0.9500 . ?
C16 H16 0.9500 . ?
C17 C22 1.385(4) . ?
C17 C18 1.392(4) . ?
C18 C19 1.386(4) . ?
C18 H18 0.9500 . ?
C19 C20 1.381(5) . ?
C19 H19 0.9500 . ?
C20 C21 1.374(5) . ?
C20 H20 0.9500 . ?
C21 C22 1.384(4) . ?
C21 H21 0.9500 . ?
C22 H22 0.9500 . ?

loop_
_geom_torsion_atom_site_label_1
_geom_torsion_atom_site_label_2
_geom_torsion_atom_site_label_3
_geom_torsion_atom_site_label_4
_geom_torsion
_geom_torsion_site_symmetry_1
_geom_torsion_site_symmetry_2
_geom_torsion_site_symmetry_3
_geom_torsion_site_symmetry_4
_geom_torsion_publ_flag
O4 S1 N1 C7 -35.6(2) . . . . ?
O3 S1 N1 C7 -165.6(2) . . . . ?
C17 S1 N1 C7 79.7(2) . . . . ?
O4 S1 N1 C8 176.2(2) . . . . ?
O3 S1 N1 C8 46.2(2) . . . . ?
C17 S1 N1 C8 -68.6(2) . . . . ?
C8 C1 C2 C3 155.1(3) . . . . ?
C6 C1 C2 C3 31.2(4) . . . . ?
C1 C2 C3 C4 -4.9(5) . . . . ?
C2 C3 C4 C5 7.0(5) . . . . ?
C3 C4 C5 C6 -35.1(4) . . . . ?
C4 C5 C6 C9 -62.1(3) . . . . ?
C4 C5 C6 C1 59.7(3) . . . . ?
C4 C5 C6 C7 174.4(2) . . . . ?
C2 C1 C6 C9 62.2(3) . . . . ?
C8 C1 C6 C9 -71.3(3) . . . . ?
C2 C1 C6 C5 -58.2(3) . . . . ?
C8 C1 C6 C5 168.2(2) . . . . ?
C2 C1 C6 C7 176.7(2) . . . . ?
C8 C1 C6 C7 43.1(3) . . . . ?
C8 N1 C7 C11 -115.5(3) . . . . ?
S1 N1 C7 C11 94.3(2) . . . . ?
C8 N1 C7 C6 8.0(3) . . . . ?
S1 N1 C7 C6 -142.22(19) . . . . ?
C9 C6 C7 N1 87.3(2) . . . . ?
C5 C6 C7 N1 -148.0(2) . . . . ?
C1 C6 C7 N1 -30.3(2) . . . . ?
C9 C6 C7 C11 -151.8(2) . . . . ?
C5 C6 C7 C11 -27.1(3) . . . . ?
C1 C6 C7 C11 90.5(3) . . . . ?
C7 N1 C8 C1 18.3(3) . . . . ?
S1 N1 C8 C1 168.68(18) . . . . ?
C2 C1 C8 N1 -164.7(3) . . . . ?
C6 C1 C8 N1 -37.3(3) . . . . ?
C10 O2 C9 O1 2.6(4) . . . . ?
C10 O2 C9 C6 -176.3(3) . . . . ?
C5 C6 C9 O1 122.4(3) . . . . ?
C1 C6 C9 O1 3.2(4) . . . . ?
C7 C6 C9 O1 -107.9(3) . . . . ?
C5 C6 C9 O2 -58.7(3) . . . . ?
C1 C6 C9 O2 -177.9(2) . . . . ?
C7 C6 C9 O2 71.0(3) . . . . ?
N1 C7 C11 C12 35.8(4) . . . . ?
C6 C7 C11 C12 -79.5(3) . . . . ?
N1 C7 C11 C16 -145.1(3) . . . . ?
C6 C7 C11 C16 99.5(3) . . . . ?
C16 C11 C12 C13 -0.5(4) . . . . ?
C7 C11 C12 C13 178.5(3) . . . . ?
C11 C12 C13 C14 0.8(4) . . . . ?
C12 C13 C14 C15 -0.7(5) . . . . ?
C12 C13 C14 Cl1 178.0(2) . . . . ?
C13 C14 C15 C16 0.2(5) . . . . ?
Cl1 C14 C15 C16 -178.5(2) . . . . ?
C14 C15 C16 C11 0.1(5) . . . . ?
C12 C11 C16 C15 0.1(4) . . . . ?
C7 C11 C16 C15 -179.0(3) . . . . ?
O4 S1 C17 C22 25.6(3) . . . . ?
O3 S1 C17 C22 157.2(2) . . . . ?
N1 S1 C17 C22 -88.7(3) . . . . ?
O4 S1 C17 C18 -156.2(3) . . . . ?
O3 S1 C17 C18 -24.7(3) . . . . ?
N1 S1 C17 C18 89.4(3) . . . . ?
C22 C17 C18 C19 -0.5(5) . . . . ?
S1 C17 C18 C19 -178.6(3) . . . . ?
C17 C18 C19 C20 0.0(6) . . . . ?
C18 C19 C20 C21 0.5(6) . . . . ?
C19 C20 C21 C22 -0.4(6) . . . . ?
C20 C21 C22 C17 -0.1(5) . . . . ?
C18 C17 C22 C21 0.6(5) . . . . ?
S1 C17 C22 C21 178.7(3) . . . . ?
